data_2001194
loop_
_publ_author_name
'Virovets, A. V.'
'Naumov, D. Yu.'
'Boldyreva, E. V.'
'Podberezskaya, N. V.'

_publ_section_title
;
 Structure of lead(II) oxalate dihydrate
;
_journal_issue 11
_journal_name_full 'Acta Crystallographica Section C'
_journal_page_first 1882
_journal_page_last 1884
_journal_paper_doi 10.1107/S0108270193004652
_journal_volume 49
_journal_year 1993
_chemical_formula_moiety 'C2 O4 Pb1,2(H2 O)'
_chemical_formula_sum 'C2 H4 O6 Pb'
_chemical_formula_weight 331.2
_symmetry_cell_setting orthorhombic
_symmetry_space_group_name_Hall '-P 2c -2n'
_symmetry_space_group_name_H-M 'P n a m'
_atom_type_scat_source IntTabIV
_cell_angle_alpha 90.
_cell_angle_beta 90.
_cell_angle_gamma 90.
_cell_formula_units_Z 4
_cell_length_a 9.0530(10)
_cell_length_b 8.0360(10)
_cell_length_c 7.8340(10)
_cell_measurement_reflns_used 20
_cell_measurement_temperature 296
_cell_measurement_theta_max 46.4
_cell_measurement_theta_min 31.9
_cell_volume 569.92(12)
_computing_cell_refinement ' XTL Structure Determination System (Syntex (1973).'
_computing_data_collection ' XTL Structure Determination System (Syntex (1973).'
_computing_data_reduction ' XTL Structure Determination System (Syntex Analytical Instruments, USA)'
_computing_molecular_graphics 'ORTEPII (Johnson, 1976)'
_computing_structure_refinement 'YANX (Gerr, Yanovskii & Struchkov, 1983)'
_computing_structure_solution ' SHELXS (Sheldrick, 1990)'
_diffrn_measurement_device 'Syntex P2~1~'
_diffrn_measurement_method \q/2\q
_diffrn_radiation_type CuK\a
_diffrn_radiation_wavelength 1.54178
_diffrn_reflns_av_R_equivalents 0
_diffrn_reflns_limit_h_max 9
_diffrn_reflns_limit_h_min 0
_diffrn_reflns_limit_k_max 8
_diffrn_reflns_limit_k_min 0
_diffrn_reflns_limit_l_max 8
_diffrn_reflns_limit_l_min 0
_diffrn_reflns_number 490
_diffrn_reflns_theta_max 57.5
_diffrn_standards_decay_% <=7
_diffrn_standards_interval_count 97
_diffrn_standards_number 3
_exptl_absorpt_coefficient_mu 57.3
_exptl_absorpt_correction_T_max 1.38
_exptl_absorpt_correction_T_min 1.00
_exptl_absorpt_correction_type empirical
_exptl_crystal_colour Colourless
_exptl_crystal_density_diffrn 3.860
_exptl_crystal_description Needle
_exptl_crystal_size_max 0.75
_exptl_crystal_size_mid 0.006
_exptl_crystal_size_min 0.005
_refine_diff_density_max 0.486
_refine_diff_density_min -0.513
_refine_ls_extinction_coef 'secondary 3.5x10^-3^'
_refine_ls_extinction_method 'Larson (1967)'
_refine_ls_goodness_of_fit_obs 1.210
_refine_ls_hydrogen_treatment refall
_refine_ls_number_parameters 55
_refine_ls_number_reflns 378
_refine_ls_R_factor_obs 0.0270
_refine_ls_shift/esd_max 0.02
_refine_ls_structure_factor_coef F
_refine_ls_weighting_details 'w=1/[\s(F~o~)^2^ + 0.0004F~o~^2^]'
_refine_ls_weighting_scheme calc
_refine_ls_wR_factor_obs 0.0280
_reflns_number_observed 378
_reflns_number_total 490
_reflns_observed_criterion I>2\s(I)
_cod_data_source_file ab1074.cif
_cod_data_source_block ab1074a
_cod_depositor_comments
;
The following automatic conversions were performed:

'_refine_ls_weighting_scheme' value 'w=1/[\s(F~o~)^2^ +
0.0004F~o~^2^]' was changed to 'calc'. New tag
'_refine_ls_weighting_details' was created. The value of the new tag
was set to 'w=1/[\s(F~o~)^2^ + 0.0004F~o~^2^]'.

Automatic conversion script
Id: cif_fix_values 3143 2015-03-26 13:38:13Z robertas 
;
_cod_original_cell_volume 569.9(2)
_cod_original_formula_sum 'C2 H4 O6 Pb1'
_cod_database_code 2001194

loop_
_atom_site_aniso_label
_atom_site_aniso_U_11
_atom_site_aniso_U_22
_atom_site_aniso_U_33
_atom_site_aniso_U_12
_atom_site_aniso_U_13
_atom_site_aniso_U_23
Pb .0255(5) .0152(5) .0155(5) .0006(3) .0000 .0000
C(1) .027(6) .018(6) .013(6) -.001(6) -.003(5) .012(6)
O(1) .041(5) .034(5) .018(4) .023(5) .002(4) .001(4)
O(2) .043(5) .026(5) .016(4) .010(4) -.005(4) -.006(4)
O(1w) .050(10) .030(10) .14(2) -.007(8) .0000 .0000
O(2w) .045(9) .049(9) .035(9) .001(7) .0000 .0000

loop_
_atom_site_label
_atom_site_fract_x
_atom_site_fract_y
_atom_site_fract_z
_atom_site_U_iso_or_equiv
Pb .39570(10) -.03770(10) .2500 .0187(5)
C(1) .1460(10) .2440(10) .1480(10) .019(6)
O(1) .2240(10) .1370(10) .0790(10) .031(5)
O(2) .0650(10) .3500(10) .4220(10) .028(5)
O(1w) .138(2) -.214(2) .2500 .070(10)
O(2w) .386(2) -.484(2) .2500 .043(9)
H(1w) .09(2) -.21(2) .34(2) .07(6)
H(2w) .300(10) -.470(10) .18(2) .03(4)

loop_
_geom_angle_atom_site_label_1
_geom_angle_atom_site_label_2
_geom_angle_atom_site_label_3
_geom_angle
_geom_angle_publ_flag
O(1A) Pb O(1) 65.3(3) yes
O(2B) Pb O(1) 75.7(3) yes
O(2D) Pb O(1) 140.5(3) yes
O(2C) Pb O(2A) 127.9(3) yes
O(2C) Pb O(2B) 64.1(3) yes
O(2A) Pb O(1w) 86.5(2) yes
O(2E) C(1) O(1) 127.8(9) yes
Pb O(1) C(1) 120.7(7) yes
Pb O(1w) H(1w) 116(11) no
H(2wA) O(2w) H(2w) 76(11) no
O(2A) Pb O(1) 76.3(2) yes
O(2C) Pb O(1) 109.0(3) yes
O(2B) Pb O(2A) 67.8(2) yes
O(2D) Pb O(2A) 138.5(3) yes
O(1) Pb O(1w) 76.2(4) yes
O(2B) Pb O(1w) 145.6(5) yes
C(1A) C(1) O(1) 116.1(8) yes
Pb O(2A) C(1B) 124.0(7) yes
H(1wA) O(1w) H(1w) 114(18) no

loop_
_geom_bond_atom_site_label_1
_geom_bond_atom_site_label_2
_geom_bond_distance
_geom_bond_publ_flag
Pb O(1) 2.489(7) yes
Pb O(2B) 2.540(8) yes
C(1) O(1) 1.240(10) yes
C(1) C(1)* 1.60(2) yes
O(2w) H(2w) 0.90(10) no
Pb O(2A) 2.748(7) yes
Pb O(1w) 2.73(2) yes
C(1) O(2) 1.250(10) yes
O(1w) H(1w) 0.9(2) no
